data_4061187
loop_
_publ_author_name
'Lee, Kwang-Hoi'
'Ohshita, Joji'
'Kunai, Atsutaka'

_publ_section_title
;
 Synthesis and Properties of Bis(methylthio)dithienosilole and Its Oxides
;
_journal_coden_ASTM ORGND7
_journal_issue 23
_journal_name_full Organometallics
_journal_page_first 5481
_journal_page_last 5487
_journal_paper_doi 10.1021/om049642b
_journal_volume 23
_journal_year 2004
_chemical_formula_moiety 'C22 H18 S4 Si '
_chemical_formula_sum 'C22 H18 S4 Si'
_chemical_formula_weight 438.71
_space_group_IT_number 2
_space_group_name_Hall '-P 1'
_space_group_name_H-M_alt 'P -1'
_symmetry_cell_setting triclinic
_symmetry_Int_Tables_number 2
_symmetry_space_group_name_Hall '-P 1'
_symmetry_space_group_name_H-M 'P -1'
_cell_angle_alpha 79.475(3)
_cell_angle_beta 85.387(2)
_cell_angle_gamma 74.614(2)
_cell_formula_units_Z 2
_cell_length_a 7.9176(5)
_cell_length_b 12.0194(7)
_cell_length_c 12.0845(7)
_cell_measurement_temperature 296.1
_cell_volume 1089.5(1)
_exptl_crystal_density_diffrn 1.337
_cod_original_formula_sum 'C22 H18 S4 Si '
_cod_database_code 4061187

loop_
_symmetry_equiv_pos_site_id
_symmetry_equiv_pos_as_xyz
1 +X,+Y,+Z
2 -X,-Y,-Z

loop_
_atom_site_label
_atom_site_type_symbol
_atom_site_fract_x
_atom_site_fract_y
_atom_site_fract_z
_atom_site_U_iso_or_equiv
_atom_site_adp_type
_atom_site_occupancy
_atom_site_symmetry_multiplicity
_atom_site_calc_flag
_atom_site_refinement_flags
_atom_site_disorder_assembly
_atom_site_disorder_group
S(1) S 0.6581 0.0165 0.6544 0.0484(2) Uani 1.00 1 d . . .
S(2) S 0.9676 0.1666 0.4809 0.0477(2) Uani 1.00 1 d . . .
S(3) S 0.3999 -0.0736 0.8217 0.0622(3) Uani 1.00 1 d . . .
S(4) S 1.1970 0.3220 0.3667 0.0638(3) Uani 1.00 1 d . . .
Si(1) Si 0.7597 0.2999 0.7816 0.0381(2) Uani 1.00 1 d . . .
C(1) C 0.5317 0.0228 0.7791 0.0432(8) Uani 1.00 1 d . . .
C(2) C 0.5569 0.1069 0.8326 0.0428(8) Uani 1.00 1 d . . .
C(3) C 0.6771 0.1689 0.7759 0.0391(7) Uani 1.00 1 d . . .
C(4) C 0.7380 0.1305 0.6761 0.0371(7) Uani 1.00 1 d . . .
C(5) C 0.8511 0.1927 0.6049 0.0373(7) Uani 1.00 1 d . . .
C(6) C 0.8800 0.2880 0.6430 0.0383(7) Uani 1.00 1 d . . .
C(7) C 0.9980 0.3388 0.5693 0.0441(8) Uani 1.00 1 d . . .
C(8) C 1.0568 0.2838 0.4784 0.0461(8) Uani 1.00 1 d . . .
C(9) C 0.5724 0.4331 0.7802 0.0402(8) Uani 1.00 1 d . . .
C(10) C 0.4396 0.4517 0.7056 0.076(1) Uani 1.00 1 d . . .
C(11) C 0.2919 0.5436 0.7022 0.098(1) Uani 1.00 1 d . . .
C(12) C 0.2744 0.6183 0.7778 0.077(1) Uani 1.00 1 d . . .
C(13) C 0.4024 0.6045 0.8509 0.070(1) Uani 1.00 1 d . . .
C(14) C 0.5506 0.5115 0.8532 0.0516(8) Uani 1.00 1 d . . .
C(15) C 0.9158 0.2806 0.8951 0.0395(7) Uani 1.00 1 d . . .
C(16) C 0.9533 0.1832 0.9771 0.0531(9) Uani 1.00 1 d . . .
C(17) C 1.0778 0.1696 1.0564 0.067(1) Uani 1.00 1 d . . .
C(18) C 1.1691 0.2514 1.0534 0.069(1) Uani 1.00 1 d . . .
C(19) C 1.1361 0.3487 0.9725 0.074(1) Uani 1.00 1 d . . .
C(20) C 1.0117 0.3637 0.8926 0.061(1) Uani 1.00 1 d . . .
C(21) C 0.2186 -0.0086 0.7342 0.107(1) Uani 1.00 1 d . . .
C(22) C 1.4010 0.2735 0.4320 0.113(2) Uani 1.00 1 d . . .
H(1) H 0.4995 0.1226 0.9023 0.050 Uiso 1.00 1 c R . .
H(2) H 1.0324 0.4053 0.5819 0.052 Uiso 1.00 1 c R . .
H(3) H 0.4513 0.3990 0.6541 0.092 Uiso 1.00 1 c R . .
H(4) H 0.2031 0.5544 0.6500 0.116 Uiso 1.00 1 c R . .
H(5) H 0.1720 0.6811 0.7778 0.084 Uiso 1.00 1 c R . .
H(6) H 0.3891 0.6585 0.9013 0.079 Uiso 1.00 1 c R . .
H(7) H 0.6399 0.5028 0.9044 0.060 Uiso 1.00 1 c R . .
H(8) H 0.8915 0.1249 0.9797 0.062 Uiso 1.00 1 c R . .
H(9) H 1.1020 0.1016 1.1126 0.075 Uiso 1.00 1 c R . .
H(10) H 1.2543 0.2418 1.1078 0.083 Uiso 1.00 1 c R . .
H(11) H 1.1986 0.4065 0.9700 0.094 Uiso 1.00 1 c R . .
H(12) H 0.9895 0.4314 0.8360 0.074 Uiso 1.00 1 c R . .
H(13) H 0.1672 0.0683 0.7492 0.130 Uiso 1.00 1 c R . .
H(14) H 0.2567 -0.0048 0.6573 0.130 Uiso 1.00 1 c R . .
H(15) H 0.1344 -0.0534 0.7494 0.130 Uiso 1.00 1 c R . .
H(16) H 1.4227 0.1917 0.4588 0.138 Uiso 1.00 1 c R . .
H(17) H 1.4907 0.2881 0.3787 0.137 Uiso 1.00 1 c R . .
H(18) H 1.3997 0.3131 0.4934 0.137 Uiso 1.00 1 c R . .

loop_
_atom_site_aniso_label
_atom_site_aniso_U_11
_atom_site_aniso_U_22
_atom_site_aniso_U_33
_atom_site_aniso_U_12
_atom_site_aniso_U_13
_atom_site_aniso_U_23
S(1) 0.0514 0.0418 0.0581 -0.0175 0.0026 -0.0177
S(2) 0.0544 0.0488 0.0422 -0.0142 0.0074 -0.0159
S(3) 0.0561 0.0551 0.0782 -0.0276 -0.0081 0.0039
S(4) 0.0658 0.0725 0.0488 -0.0216 0.0130 0.0003
Si(1) 0.0416 0.0360 0.0385 -0.0106 -0.0008 -0.0102
C(1) 0.0391 0.0381 0.0508 -0.0112 -0.0044 -0.0005
C(2) 0.0414 0.0425 0.0422 -0.0091 -0.0000 -0.0043
C(3) 0.0393 0.0345 0.0433 -0.0089 0.0001 -0.0079
C(4) 0.0349 0.0318 0.0464 -0.0090 -0.0034 -0.0097
C(5) 0.0356 0.0386 0.0351 -0.0050 -0.0003 -0.0071
C(6) 0.0419 0.0333 0.0405 -0.0099 -0.0017 -0.0079
C(7) 0.0483 0.0356 0.0458 -0.0100 -0.0007 -0.0015
C(8) 0.0498 0.0440 0.0404 -0.0117 0.0033 0.0006
C(9) 0.0428 0.0360 0.0433 -0.0101 -0.0006 -0.0109
C(10) 0.0693 0.0525 0.1079 0.0020 -0.0307 -0.0348
C(11) 0.0611 0.0713 0.1586 0.0041 -0.0485 -0.0249
C(12) 0.0597 0.0484 0.1023 0.0056 0.0157 -0.0001
C(13) 0.0979 0.0435 0.0556 -0.0011 0.0179 -0.0117
C(14) 0.0626 0.0460 0.0419 -0.0056 0.0008 -0.0098
C(15) 0.0388 0.0409 0.0395 -0.0090 0.0011 -0.0114
C(16) 0.0480 0.0503 0.0566 -0.0090 -0.0018 -0.0029
C(17) 0.0590 0.0693 0.0585 -0.0006 -0.0125 0.0067
C(18) 0.0508 0.0907 0.0653 -0.0025 -0.0222 -0.0241
C(19) 0.0725 0.0724 0.0897 -0.0302 -0.0259 -0.0156
C(20) 0.0666 0.0565 0.0632 -0.0217 -0.0195 -0.0004
C(21) 0.0625 0.1361 0.1252 -0.0470 -0.0330 0.0175
C(22) 0.0748 0.1810 0.0875 -0.0567 0.0052 -0.0046
